data_1553951
loop_
_publ_author_name
'Qin, Wen-Bing'
'Li, Wei-Wei'
'Zhu, Peng-Fei'
'Mo, Xiao-Gang'
'Zhang, Hui-Jun'
'Wen, Ting-Bin'

_publ_section_title
;
 Rh(iii)-Catalyzed regio- and stereoselective bisindolylation of vinyl
 acetate: an efficient approach toward (E)-1,2-bis(2-indolyl)ethenes
;
_journal_issue 7
_journal_name_full 'Organic Chemistry Frontiers'
_journal_page_first 1096
_journal_paper_doi 10.1039/C7QO01041A
_journal_volume 5
_journal_year 2018
_chemical_formula_moiety '2 (C25 H27 N2 O2 Rh), 3(H2 O)'
_chemical_formula_sum 'C25 H30 N2 O3.5 Rh'
_chemical_formula_weight 517.42
_space_group_IT_number 2
_space_group_name_Hall '-P 1'
_space_group_name_H-M_alt 'P -1'
_symmetry_cell_setting triclinic
_symmetry_space_group_name_H-M 'P -1'
_atom_sites_solution_hydrogens geom
_atom_sites_solution_primary direct
_atom_sites_solution_secondary difmap
_audit_creation_method SHELXL-97
_audit_update_record
;
2017-08-20 deposited with the CCDC.
2018-01-12 downloaded from the CCDC.
;
_cell_angle_alpha 89.880(3)
_cell_angle_beta 86.923(3)
_cell_angle_gamma 89.086(3)
_cell_formula_units_Z 4
_cell_length_a 8.5997(3)
_cell_length_b 11.3141(5)
_cell_length_c 23.5957(9)
_cell_measurement_reflns_used 7071
_cell_measurement_temperature 173(2)
_cell_measurement_theta_max 62.2010
_cell_measurement_theta_min 2.7560
_cell_volume 2292.21(16)
_computing_cell_refinement 'CrysAlis RED (Oxford Diffraction, 2008)'
_computing_data_collection 'CrysAlis CCD (Oxford Diffraction, 2008)'
_computing_data_reduction 'CrysAlis RED (Oxford Diffraction, 2008)'
_computing_structure_refinement 'SHELXL-97 (Sheldrick, 1997)'
_computing_structure_solution 'SHELXS-97 (Sheldrick, 1990)'
_diffrn_ambient_temperature 173(2)
_diffrn_detector_area_resol_mean 16.1903
_diffrn_measured_fraction_theta_full 0.982
_diffrn_measured_fraction_theta_max 0.982
_diffrn_measurement_device_type 'Oxford Diffraction Gemini S Ultra diffractomerter'
_diffrn_measurement_method '\w scans'
_diffrn_radiation_monochromator graphite
_diffrn_radiation_source 'fine-focus sealed tube'
_diffrn_radiation_type CuK\a
_diffrn_radiation_wavelength 1.54184
_diffrn_reflns_av_R_equivalents 0.0565
_diffrn_reflns_av_sigmaI/netI 0.0668
_diffrn_reflns_limit_h_max 8
_diffrn_reflns_limit_h_min -9
_diffrn_reflns_limit_k_max 12
_diffrn_reflns_limit_k_min -12
_diffrn_reflns_limit_l_max 26
_diffrn_reflns_limit_l_min -26
_diffrn_reflns_number 13070
_diffrn_reflns_theta_full 62.14
_diffrn_reflns_theta_max 62.14
_diffrn_reflns_theta_min 3.75
_exptl_absorpt_coefficient_mu 6.278
_exptl_absorpt_correction_T_max 1.00000
_exptl_absorpt_correction_T_min 0.28329
_exptl_absorpt_correction_type multi-scan
_exptl_absorpt_process_details 'CrysAlis RED; (Oxford Diffraction, 2008)'
_exptl_crystal_colour Orange
_exptl_crystal_density_diffrn 1.499
_exptl_crystal_density_method 'not measured'
_exptl_crystal_description Block
_exptl_crystal_F_000 1068
_exptl_crystal_size_max 0.30
_exptl_crystal_size_mid 0.30
_exptl_crystal_size_min 0.20
_refine_diff_density_max 1.310
_refine_diff_density_min -2.054
_refine_diff_density_rms 0.167
_refine_ls_extinction_method none
_refine_ls_goodness_of_fit_ref 1.052
_refine_ls_hydrogen_treatment mixed
_refine_ls_matrix_type full
_refine_ls_number_parameters 568
_refine_ls_number_reflns 7094
_refine_ls_number_restraints 0
_refine_ls_restrained_S_all 1.052
_refine_ls_R_factor_all 0.0587
_refine_ls_R_factor_gt 0.0560
_refine_ls_shift/su_max 0.001
_refine_ls_shift/su_mean 0.000
_refine_ls_structure_factor_coef Fsqd
_refine_ls_weighting_details 'calc w=1/[\s^2^(Fo^2^)+(0.0988P)^2^+0.0000P] where P=(Fo^2^+2Fc^2^)/3'
_refine_ls_weighting_scheme calc
_refine_ls_wR_factor_gt 0.1369
_refine_ls_wR_factor_ref 0.1411
_reflns_number_gt 6506
_reflns_number_total 7094
_reflns_threshold_expression >2sigma(I)
_cod_data_source_file c7qo01041a2.cif
_cod_data_source_block Complex4
_cod_depositor_comments
;
The following automatic conversions were performed:

data item '_symmetry_cell_setting' value 'Triclinic' was changed to
'triclinic' in accordance with the
/home/saulius/struct/COD-crude-data/automatic-downloads/DataCite-retrospective/RSC/depositions/lib/dictionaries/cif_core.dic
dictionary named 'cif_core.dic' version 2.4.2 last updated on
2011-04-26.

Automatic conversion script
Id: cif_fix_values 6909 2019-04-08 15:41:33Z antanas 
;
_cod_original_sg_symbol_H-M P-1
_cod_original_formula_sum 'C25 H30 N2 O3.50 Rh'
_cod_database_code 1553951

loop_
_symmetry_equiv_pos_as_xyz
'x, y, z'
'-x, -y, -z'

loop_
_atom_site_label
_atom_site_type_symbol
_atom_site_fract_x
_atom_site_fract_y
_atom_site_fract_z
_atom_site_U_iso_or_equiv
_atom_site_adp_type
_atom_site_occupancy
_atom_site_symmetry_multiplicity
_atom_site_calc_flag
_atom_site_refinement_flags
Rh1 Rh 0.43941(3) 0.29953(2) 0.384710(12) 0.01997(14) Uani 1 1 d .
O1 O 0.3868(3) 0.1251(2) 0.36088(12) 0.0277(6) Uani 1 1 d .
O2 O 0.1377(4) 0.1575(3) 0.34358(15) 0.0392(8) Uani 1 1 d .
N1 N 0.4052(4) 0.2110(3) 0.49938(15) 0.0231(7) Uani 1 1 d .
N2 N 0.6036(4) 0.2090(3) 0.43140(15) 0.0223(7) Uani 1 1 d .
C1 C 0.4084(6) 0.3819(4) 0.30072(19) 0.0307(10) Uani 1 1 d .
C2 C 0.5665(6) 0.3973(4) 0.31349(19) 0.0294(10) Uani 1 1 d .
C3 C 0.5645(5) 0.4613(4) 0.36666(19) 0.0259(9) Uani 1 1 d .
C4 C 0.4057(5) 0.4880(4) 0.3842(2) 0.0279(9) Uani 1 1 d .
C5 C 0.3079(5) 0.4353(4) 0.34429(19) 0.0288(9) Uani 1 1 d .
C6 C 0.3580(7) 0.3171(4) 0.2501(2) 0.0413(12) Uani 1 1 d .
H6A H 0.3526 0.3718 0.2180 0.062 Uiso 1 1 calc R
H6B H 0.2552 0.2833 0.2587 0.062 Uiso 1 1 calc R
H6C H 0.4333 0.2534 0.2403 0.062 Uiso 1 1 calc R
C7 C 0.7081(6) 0.3614(4) 0.2773(2) 0.0416(12) Uani 1 1 d .
H7A H 0.7338 0.4243 0.2499 0.062 Uiso 1 1 calc R
H7B H 0.6871 0.2885 0.2569 0.062 Uiso 1 1 calc R
H7C H 0.7960 0.3479 0.3014 0.062 Uiso 1 1 calc R
C8 C 0.7054(5) 0.4994(4) 0.3954(2) 0.0374(11) Uani 1 1 d .
H8A H 0.7400 0.5754 0.3797 0.056 Uiso 1 1 calc R
H8B H 0.7887 0.4400 0.3892 0.056 Uiso 1 1 calc R
H8C H 0.6801 0.5078 0.4362 0.056 Uiso 1 1 calc R
C9 C 0.3533(6) 0.5649(4) 0.4331(2) 0.0365(11) Uani 1 1 d .
H9A H 0.3483 0.6474 0.4205 0.055 Uiso 1 1 calc R
H9B H 0.4272 0.5571 0.4632 0.055 Uiso 1 1 calc R
H9C H 0.2499 0.5406 0.4478 0.055 Uiso 1 1 calc R
C10 C 0.1337(6) 0.4471(4) 0.3441(2) 0.0402(11) Uani 1 1 d .
H10A H 0.1056 0.5173 0.3223 0.060 Uiso 1 1 calc R
H10B H 0.0903 0.4549 0.3832 0.060 Uiso 1 1 calc R
H10C H 0.0914 0.3767 0.3268 0.060 Uiso 1 1 calc R
C11 C 0.3180(5) 0.2695(4) 0.45808(18) 0.0243(9) Uani 1 1 d .
C12 C 0.1724(5) 0.2905(4) 0.48241(19) 0.0285(9) Uani 1 1 d .
H12A H 0.0887 0.3275 0.4641 0.034 Uiso 1 1 calc R
C13 C 0.1654(5) 0.2484(4) 0.53948(18) 0.0268(9) Uani 1 1 d .
C14 C 0.0502(5) 0.2527(4) 0.5838(2) 0.0359(11) Uani 1 1 d .
H14A H -0.0511 0.2826 0.5772 0.043 Uiso 1 1 calc R
C15 C 0.0854(6) 0.2128(5) 0.6372(2) 0.0416(12) Uani 1 1 d .
H15A H 0.0089 0.2183 0.6677 0.050 Uiso 1 1 calc R
C16 C 0.2312(6) 0.1650(4) 0.6466(2) 0.0394(11) Uani 1 1 d .
H16A H 0.2522 0.1367 0.6834 0.047 Uiso 1 1 calc R
C17 C 0.3467(6) 0.1576(4) 0.60375(19) 0.0349(10) Uani 1 1 d .
H17A H 0.4461 0.1244 0.6105 0.042 Uiso 1 1 calc R
C18 C 0.3132(5) 0.2000(4) 0.55054(17) 0.0249(9) Uani 1 1 d .
C21 C 0.5532(5) 0.1714(4) 0.48385(17) 0.0233(9) Uani 1 1 d .
C22 C 0.6455(5) 0.0981(4) 0.51573(18) 0.0294(9) Uani 1 1 d .
H22A H 0.6081 0.0706 0.5519 0.035 Uiso 1 1 calc R
C23 C 0.7926(6) 0.0657(4) 0.4942(2) 0.0376(11) Uani 1 1 d .
H23A H 0.8573 0.0158 0.5157 0.045 Uiso 1 1 calc R
C24 C 0.8457(5) 0.1061(4) 0.4411(2) 0.0355(10) Uani 1 1 d .
H24A H 0.9472 0.0859 0.4260 0.043 Uiso 1 1 calc R
C25 C 0.7481(5) 0.1753(4) 0.41159(19) 0.0302(10) Uani 1 1 d .
H25A H 0.7833 0.2017 0.3749 0.036 Uiso 1 1 calc R
C31 C 0.2559(5) 0.0932(4) 0.34762(18) 0.0283(10) Uani 1 1 d .
C32 C 0.2456(6) -0.0373(4) 0.3336(2) 0.0411(12) Uani 1 1 d .
H32A H 0.1391 -0.0552 0.3239 0.062 Uiso 1 1 calc R
H32B H 0.2730 -0.0845 0.3666 0.062 Uiso 1 1 calc R
H32C H 0.3180 -0.0564 0.3013 0.062 Uiso 1 1 calc R
Rh1A Rh 0.40973(3) 0.70809(2) 0.118379(11) 0.01969(14) Uani 1 1 d .
O1A O 0.2963(3) 0.8719(3) 0.13598(12) 0.0290(7) Uani 1 1 d .
O2A O 0.4836(4) 0.9336(3) 0.18997(15) 0.0421(8) Uani 1 1 d .
N1A N 0.3871(4) 0.7804(3) 0.00190(15) 0.0261(8) Uani 1 1 d .
N2A N 0.5703(4) 0.8028(3) 0.06710(16) 0.0262(8) Uani 1 1 d .
C1A C 0.5362(5) 0.6265(4) 0.18982(19) 0.0278(9) Uani 1 1 d .
C2A C 0.3757(6) 0.6339(4) 0.20523(19) 0.0292(10) Uani 1 1 d .
C3A C 0.2901(5) 0.5702(4) 0.16457(19) 0.0273(9) Uani 1 1 d .
C4A C 0.4029(5) 0.5199(4) 0.12436(19) 0.0271(9) Uani 1 1 d .
C5A C 0.5531(5) 0.5569(4) 0.1384(2) 0.0292(10) Uani 1 1 d .
C6A C 0.6652(7) 0.6758(5) 0.2225(2) 0.0452(12) Uani 1 1 d .
H6AA H 0.6954 0.6184 0.2512 0.068 Uiso 1 1 calc R
H6AB H 0.6294 0.7494 0.2411 0.068 Uiso 1 1 calc R
H6AC H 0.7551 0.6918 0.1965 0.068 Uiso 1 1 calc R
C7A C 0.3041(7) 0.7003(4) 0.25506(19) 0.0416(12) Uani 1 1 d .
H7AA H 0.3019 0.6492 0.2887 0.062 Uiso 1 1 calc R
H7AB H 0.1976 0.7248 0.2472 0.062 Uiso 1 1 calc R
H7AC H 0.3659 0.7703 0.2620 0.062 Uiso 1 1 calc R
C8A C 0.1180(6) 0.5485(4) 0.1679(2) 0.0426(12) Uani 1 1 d .
H8AA H 0.0960 0.4792 0.1919 0.064 Uiso 1 1 calc R
H8AB H 0.0829 0.5342 0.1297 0.064 Uiso 1 1 calc R
H8AC H 0.0628 0.6178 0.1843 0.064 Uiso 1 1 calc R
C9A C 0.3694(7) 0.4351(4) 0.0776(2) 0.0398(11) Uani 1 1 d .
H9AA H 0.3737 0.3539 0.0921 0.060 Uiso 1 1 calc R
H9AB H 0.4473 0.4440 0.0461 0.060 Uiso 1 1 calc R
H9AC H 0.2655 0.4520 0.0642 0.060 Uiso 1 1 calc R
C10A C 0.7051(6) 0.5245(4) 0.1084(2) 0.0410(12) Uani 1 1 d .
H10D H 0.7474 0.4524 0.1252 0.061 Uiso 1 1 calc R
H10E H 0.7785 0.5891 0.1121 0.061 Uiso 1 1 calc R
H10F H 0.6892 0.5108 0.0681 0.061 Uiso 1 1 calc R
C11A C 0.2993(5) 0.7219(4) 0.04558(17) 0.0238(8) Uani 1 1 d .
C12A C 0.1602(5) 0.6935(4) 0.02580(19) 0.0320(10) Uani 1 1 d .
H12B H 0.0790 0.6537 0.0466 0.038 Uiso 1 1 calc R
C13A C 0.1557(5) 0.7334(4) -0.03178(19) 0.0313(10) Uani 1 1 d .
C14A C 0.0426(6) 0.7266(5) -0.0724(2) 0.0424(12) Uani 1 1 d .
H14B H -0.0554 0.6921 -0.0629 0.051 Uiso 1 1 calc R
C15A C 0.0750(8) 0.7702(5) -0.1262(2) 0.0523(16) Uani 1 1 d .
H15B H -0.0005 0.7645 -0.1539 0.063 Uiso 1 1 calc R
C16A C 0.2173(8) 0.8228(5) -0.1403(2) 0.0509(14) Uani 1 1 d .
H16B H 0.2371 0.8530 -0.1775 0.061 Uiso 1 1 calc R
C17A C 0.3306(7) 0.8317(5) -0.1009(2) 0.0434(12) Uani 1 1 d .
H17B H 0.4276 0.8675 -0.1107 0.052 Uiso 1 1 calc R
C18A C 0.2985(5) 0.7869(4) -0.04675(18) 0.0283(9) Uani 1 1 d .
C21A C 0.5292(5) 0.8259(4) 0.01394(18) 0.0271(9) Uani 1 1 d .
C22A C 0.6252(6) 0.8923(4) -0.0232(2) 0.0403(12) Uani 1 1 d .
H22B H 0.5940 0.9101 -0.0603 0.048 Uiso 1 1 calc R
C23A C 0.7640(6) 0.9312(5) -0.0057(2) 0.0462(13) Uani 1 1 d .
H23B H 0.8303 0.9762 -0.0306 0.055 Uiso 1 1 calc R
C24A C 0.8082(6) 0.9048(5) 0.0486(2) 0.0436(12) Uani 1 1 d .
H24B H 0.9056 0.9296 0.0611 0.052 Uiso 1 1 calc R
C25A C 0.7070(5) 0.8416(4) 0.0840(2) 0.0344(10) Uani 1 1 d .
H25B H 0.7351 0.8250 0.1216 0.041 Uiso 1 1 calc R
C31A C 0.3599(5) 0.9469(4) 0.16696(18) 0.0275(10) Uani 1 1 d .
C32A C 0.2665(6) 1.0610(4) 0.1748(2) 0.0419(12) Uani 1 1 d .
H32D H 0.3217 1.1149 0.1989 0.063 Uiso 1 1 calc R
H32E H 0.1640 1.0439 0.1929 0.063 Uiso 1 1 calc R
H32F H 0.2534 1.0980 0.1378 0.063 Uiso 1 1 calc R
O1W O 0.6163(4) 0.0626(3) 0.27226(15) 0.0462(9) Uani 1 1 d .
H1WA H 0.5474 0.0804 0.2981 0.055 Uiso 1 1 d R
H1WB H 0.5737 0.0226 0.2470 0.055 Uiso 1 1 d R
O2W O 0.9365(4) 0.0620(4) 0.26113(15) 0.0534(10) Uani 1 1 d .
H2WA H 0.9837 0.0926 0.2881 0.064 Uiso 1 1 d R
H2WB H 0.8390 0.0671 0.2690 0.064 Uiso 1 1 d R
O3W O 0.9801(5) -0.1501(4) 0.1871(2) 0.0769(15) Uani 1 1 d .
H3WA H 1.0714 -0.1459 0.1717 0.092 Uiso 1 1 d R
H3WB H 0.9644 -0.0905 0.2087 0.092 Uiso 1 1 d R

loop_
_atom_site_aniso_label
_atom_site_aniso_U_11
_atom_site_aniso_U_22
_atom_site_aniso_U_33
_atom_site_aniso_U_23
_atom_site_aniso_U_13
_atom_site_aniso_U_12
Rh1 0.0193(2) 0.0203(2) 0.0201(2) 0.00593(13) 0.00116(13) -0.00167(13)
O1 0.0323(17) 0.0259(15) 0.0248(15) 0.0032(12) -0.0013(12) -0.0026(12)
O2 0.0294(17) 0.0390(18) 0.049(2) -0.0008(15) -0.0007(14) -0.0030(15)
N1 0.0188(17) 0.0275(18) 0.0224(18) 0.0059(14) 0.0034(14) 0.0008(14)
N2 0.0207(17) 0.0219(17) 0.0241(18) 0.0059(14) 0.0006(14) -0.0013(13)
C1 0.043(3) 0.024(2) 0.025(2) 0.0141(18) -0.0041(19) -0.0038(19)
C2 0.037(3) 0.024(2) 0.026(2) 0.0126(18) 0.0053(19) -0.0019(18)
C3 0.030(2) 0.0162(19) 0.031(2) 0.0063(17) 0.0055(18) -0.0047(16)
C4 0.031(2) 0.016(2) 0.036(2) 0.0105(18) 0.0037(19) -0.0007(17)
C5 0.030(2) 0.022(2) 0.034(2) 0.0125(18) -0.0040(18) 0.0021(17)
C6 0.063(3) 0.033(3) 0.029(2) 0.008(2) -0.011(2) -0.005(2)
C7 0.047(3) 0.038(3) 0.038(3) 0.009(2) 0.023(2) -0.003(2)
C8 0.028(2) 0.036(3) 0.048(3) 0.001(2) 0.004(2) -0.009(2)
C9 0.038(3) 0.026(2) 0.045(3) -0.003(2) 0.005(2) 0.0039(19)
C10 0.029(2) 0.035(3) 0.058(3) 0.015(2) -0.011(2) 0.000(2)
C11 0.023(2) 0.021(2) 0.029(2) 0.0032(17) -0.0038(17) -0.0029(16)
C12 0.024(2) 0.030(2) 0.032(2) 0.0042(18) 0.0008(17) -0.0004(17)
C13 0.028(2) 0.024(2) 0.028(2) 0.0011(17) 0.0094(17) -0.0066(17)
C14 0.027(2) 0.038(3) 0.042(3) 0.000(2) 0.012(2) -0.0071(19)
C15 0.046(3) 0.044(3) 0.033(3) 0.002(2) 0.019(2) -0.014(2)
C16 0.048(3) 0.045(3) 0.023(2) 0.008(2) 0.010(2) -0.012(2)
C17 0.038(3) 0.037(3) 0.029(2) 0.0069(19) 0.0042(19) -0.001(2)
C18 0.028(2) 0.024(2) 0.022(2) 0.0032(16) 0.0065(16) -0.0048(16)
C21 0.023(2) 0.024(2) 0.023(2) 0.0029(16) 0.0005(16) -0.0005(17)
C22 0.028(2) 0.036(2) 0.024(2) 0.0081(18) -0.0011(17) 0.0042(19)
C23 0.031(2) 0.043(3) 0.039(3) 0.007(2) -0.007(2) 0.010(2)
C24 0.026(2) 0.042(3) 0.038(3) 0.003(2) 0.0025(19) 0.0054(19)
C25 0.025(2) 0.034(2) 0.030(2) 0.0044(19) 0.0082(18) 0.0015(18)
C31 0.035(3) 0.024(2) 0.024(2) 0.0084(17) 0.0146(18) -0.0051(19)
C32 0.045(3) 0.032(3) 0.048(3) 0.010(2) -0.011(2) -0.011(2)
Rh1A 0.0191(2) 0.0196(2) 0.0199(2) 0.00498(13) 0.00408(13) -0.00028(13)
O1A 0.0327(16) 0.0255(15) 0.0281(15) 0.0028(13) 0.0041(12) 0.0039(12)
O2A 0.038(2) 0.0408(19) 0.047(2) -0.0051(16) -0.0016(16) -0.0036(15)
N1A 0.0298(19) 0.0267(18) 0.0209(18) 0.0051(14) 0.0068(14) 0.0001(15)
N2A 0.0246(19) 0.0242(18) 0.0287(19) 0.0000(15) 0.0070(15) 0.0005(14)
C1A 0.033(2) 0.022(2) 0.028(2) 0.0064(18) -0.0055(18) 0.0043(18)
C2A 0.042(3) 0.020(2) 0.025(2) 0.0117(17) 0.0047(19) -0.0006(18)
C3A 0.030(2) 0.020(2) 0.031(2) 0.0144(18) 0.0048(18) 0.0002(17)
C4A 0.031(2) 0.019(2) 0.031(2) 0.0071(17) 0.0022(18) -0.0001(17)
C5A 0.032(2) 0.023(2) 0.032(2) 0.0060(18) -0.0037(19) 0.0055(18)
C6A 0.051(3) 0.039(3) 0.047(3) 0.007(2) -0.019(2) -0.004(2)
C7A 0.065(3) 0.033(3) 0.025(2) 0.005(2) 0.013(2) 0.002(2)
C8A 0.030(3) 0.038(3) 0.059(3) 0.018(2) 0.010(2) -0.006(2)
C9A 0.055(3) 0.025(2) 0.040(3) -0.002(2) -0.006(2) 0.000(2)
C10A 0.028(2) 0.035(3) 0.058(3) 0.001(2) 0.008(2) 0.012(2)
C11A 0.025(2) 0.023(2) 0.023(2) 0.0032(16) 0.0043(16) -0.0007(16)
C12A 0.031(2) 0.031(2) 0.034(2) 0.0044(19) 0.0027(19) -0.0005(18)
C13A 0.035(2) 0.029(2) 0.030(2) -0.0015(18) -0.0050(19) 0.0108(19)
C14A 0.041(3) 0.045(3) 0.042(3) -0.005(2) -0.011(2) 0.013(2)
C15A 0.068(4) 0.052(3) 0.037(3) -0.006(3) -0.018(3) 0.030(3)
C16A 0.077(4) 0.048(3) 0.027(3) 0.008(2) -0.009(3) 0.016(3)
C17A 0.054(3) 0.043(3) 0.032(3) 0.010(2) 0.005(2) 0.004(2)
C18A 0.039(2) 0.022(2) 0.024(2) 0.0049(17) 0.0006(18) 0.0092(18)
C21A 0.031(2) 0.022(2) 0.027(2) 0.0011(17) 0.0104(18) 0.0018(17)
C22A 0.047(3) 0.039(3) 0.033(3) 0.008(2) 0.016(2) -0.010(2)
C23A 0.041(3) 0.046(3) 0.050(3) 0.002(2) 0.023(2) -0.016(2)
C24A 0.028(2) 0.044(3) 0.058(3) -0.001(2) 0.012(2) -0.015(2)
C25A 0.031(2) 0.034(2) 0.037(3) -0.003(2) 0.0057(19) -0.0042(19)
C31A 0.032(2) 0.028(2) 0.021(2) 0.0064(17) 0.0116(18) -0.0047(18)
C32A 0.052(3) 0.028(2) 0.043(3) -0.002(2) 0.013(2) 0.002(2)
O1W 0.0328(18) 0.064(2) 0.0409(19) -0.0060(17) 0.0041(15) -0.0036(16)
O2W 0.0311(18) 0.093(3) 0.0356(19) 0.0013(19) 0.0025(15) 0.0013(18)
O3W 0.040(2) 0.065(3) 0.124(4) -0.008(3) 0.011(3) -0.008(2)

loop_
_atom_type_symbol
_atom_type_description
_atom_type_scat_dispersion_real
_atom_type_scat_dispersion_imag
_atom_type_scat_source
C C 0.0181 0.0091 'International Tables Vol C Tables 4.2.6.8 and 6.1.1.4'
H H 0.0000 0.0000 'International Tables Vol C Tables 4.2.6.8 and 6.1.1.4'
N N 0.0311 0.0180 'International Tables Vol C Tables 4.2.6.8 and 6.1.1.4'
O O 0.0492 0.0322 'International Tables Vol C Tables 4.2.6.8 and 6.1.1.4'
Rh Rh 0.0927 3.6045 'International Tables Vol C Tables 4.2.6.8 and 6.1.1.4'

loop_
_geom_angle_atom_site_label_1
_geom_angle_atom_site_label_2
_geom_angle_atom_site_label_3
_geom_angle
C11 Rh1 N2 78.23(15)
C11 Rh1 O1 87.47(14)
N2 Rh1 O1 81.50(12)
C11 Rh1 C5 104.23(17)
N2 Rh1 C5 163.51(16)
O1 Rh1 C5 114.74(15)
C11 Rh1 C4 96.58(17)
N2 Rh1 C4 124.86(16)
O1 Rh1 C4 153.62(15)
C5 Rh1 C4 39.01(18)
C11 Rh1 C3 123.34(16)
N2 Rh1 C3 99.71(15)
O1 Rh1 C3 148.94(14)
C5 Rh1 C3 65.08(17)
C4 Rh1 C3 38.81(17)
C11 Rh1 C1 139.80(18)
N2 Rh1 C1 141.96(16)
O1 Rh1 C1 96.60(14)
C5 Rh1 C1 38.38(18)
C4 Rh1 C1 63.87(18)
C3 Rh1 C1 63.35(17)
C11 Rh1 C2 160.23(17)
N2 Rh1 C2 108.44(15)
O1 Rh1 C2 111.69(14)
C5 Rh1 C2 64.11(17)
C4 Rh1 C2 64.14(17)
C3 Rh1 C2 38.21(17)
C1 Rh1 C2 37.11(18)
C31 O1 Rh1 124.2(3)
C21 N1 C18 131.7(4)
C21 N1 C11 118.4(3)
C18 N1 C11 109.8(3)
C25 N2 C21 118.2(4)
C25 N2 Rh1 125.4(3)
C21 N2 Rh1 116.1(3)
C2 C1 C5 109.7(4)
C2 C1 C6 124.1(5)
C5 C1 C6 126.2(5)
C2 C1 Rh1 72.9(3)
C5 C1 Rh1 68.2(2)
C6 C1 Rh1 124.3(3)
C1 C2 C3 106.6(4)
C1 C2 C7 126.8(5)
C3 C2 C7 126.5(5)
C1 C2 Rh1 70.0(2)
C3 C2 Rh1 67.7(2)
C7 C2 Rh1 130.0(3)
C4 C3 C2 108.4(4)
C4 C3 C8 126.4(4)
C2 C3 C8 125.1(4)
C4 C3 Rh1 69.8(2)
C2 C3 Rh1 74.1(2)
C8 C3 Rh1 125.2(3)
C5 C4 C3 108.0(4)
C5 C4 C9 126.3(4)
C3 C4 C9 125.5(4)
C5 C4 Rh1 70.4(2)
C3 C4 Rh1 71.4(2)
C9 C4 Rh1 127.3(3)
C4 C5 C1 107.2(4)
C4 C5 C10 126.2(4)
C1 C5 C10 126.2(4)
C4 C5 Rh1 70.5(2)
C1 C5 Rh1 73.4(2)
C10 C5 Rh1 127.0(3)
C1 C6 H6A 109.5
C1 C6 H6B 109.5
H6A C6 H6B 109.5
C1 C6 H6C 109.5
H6A C6 H6C 109.5
H6B C6 H6C 109.5
C2 C7 H7A 109.5
C2 C7 H7B 109.5
H7A C7 H7B 109.5
C2 C7 H7C 109.5
H7A C7 H7C 109.5
H7B C7 H7C 109.5
C3 C8 H8A 109.5
C3 C8 H8B 109.5
H8A C8 H8B 109.5
C3 C8 H8C 109.5
H8A C8 H8C 109.5
H8B C8 H8C 109.5
C4 C9 H9A 109.5
C4 C9 H9B 109.5
H9A C9 H9B 109.5
C4 C9 H9C 109.5
H9A C9 H9C 109.5
H9B C9 H9C 109.5
C5 C10 H10A 109.5
C5 C10 H10B 109.5
H10A C10 H10B 109.5
C5 C10 H10C 109.5
H10A C10 H10C 109.5
H10B C10 H10C 109.5
C12 C11 N1 106.9(4)
C12 C11 Rh1 139.3(3)
N1 C11 Rh1 113.8(3)
C11 C12 C13 109.6(4)
C11 C12 H12A 125.2
C13 C12 H12A 125.2
C14 C13 C18 118.6(4)
C14 C13 C12 133.5(4)
C18 C13 C12 107.8(4)
C15 C14 C13 119.4(5)
C15 C14 H14A 120.3
C13 C14 H14A 120.3
C14 C15 C16 120.5(4)
C14 C15 H15A 119.7
C16 C15 H15A 119.7
C17 C16 C15 121.6(5)
C17 C16 H16A 119.2
C15 C16 H16A 119.2
C16 C17 C18 118.0(5)
C16 C17 H17A 121.0
C18 C17 H17A 121.0
C17 C18 C13 121.8(4)
C17 C18 N1 132.3(4)
C13 C18 N1 105.9(4)
N2 C21 N1 112.9(4)
N2 C21 C22 121.0(4)
N1 C21 C22 126.0(4)
C23 C22 C21 119.2(4)
C23 C22 H22A 120.4
C21 C22 H22A 120.4
C22 C23 C24 119.8(4)
C22 C23 H23A 120.1
C24 C23 H23A 120.1
C25 C24 C23 118.0(4)
C25 C24 H24A 121.0
C23 C24 H24A 121.0
N2 C25 C24 123.7(4)
N2 C25 H25A 118.1
C24 C25 H25A 118.1
O1 C31 O2 126.6(4)
O1 C31 C32 114.6(4)
O2 C31 C32 118.8(4)
C31 C32 H32A 109.5
C31 C32 H32B 109.5
H32A C32 H32B 109.5
C31 C32 H32C 109.5
H32A C32 H32C 109.5
H32B C32 H32C 109.5
C11A Rh1A N2A 78.34(15)
C11A Rh1A O1A 82.78(14)
N2A Rh1A O1A 86.73(13)
C11A Rh1A C4A 96.44(17)
N2A Rh1A C4A 124.97(15)
O1A Rh1A C4A 147.64(14)
C11A Rh1A C3A 104.38(17)
N2A Rh1A C3A 163.64(16)
O1A Rh1A C3A 109.57(14)
C4A Rh1A C3A 39.10(17)
C11A Rh1A C5A 122.79(17)
N2A Rh1A C5A 99.67(16)
O1A Rh1A C5A 154.35(15)
C4A Rh1A C5A 38.61(18)
C3A Rh1A C5A 65.07(17)
C11A Rh1A C2A 140.30(17)
N2A Rh1A C2A 141.36(17)
O1A Rh1A C2A 96.38(14)
C4A Rh1A C2A 63.89(17)
C3A Rh1A C2A 38.52(18)
C5A Rh1A C2A 63.28(17)
C11A Rh1A C1A 159.88(16)
N2A Rh1A C1A 108.22(16)
O1A Rh1A C1A 116.08(14)
C4A Rh1A C1A 64.01(17)
C3A Rh1A C1A 64.02(17)
C5A Rh1A C1A 38.32(17)
C2A Rh1A C1A 36.81(18)
C31A O1A Rh1A 119.5(3)
C21A N1A C18A 132.4(4)
C21A N1A C11A 118.6(4)
C18A N1A C11A 108.8(4)
C25A N2A C21A 119.4(4)
C25A N2A Rh1A 124.6(3)
C21A N2A Rh1A 116.0(3)
C2A C1A C5A 107.1(4)
C2A C1A C6A 126.2(5)
C5A C1A C6A 126.6(4)
C2A C1A Rh1A 70.6(2)
C5A C1A Rh1A 67.7(2)
C6A C1A Rh1A 129.3(3)
C1A C2A C3A 109.5(4)
C1A C2A C7A 125.5(5)
C3A C2A C7A 125.0(4)
C1A C2A Rh1A 72.5(3)
C3A C2A Rh1A 68.0(2)
C7A C2A Rh1A 124.5(3)
C4A C3A C2A 106.6(4)
C4A C3A C8A 126.6(4)
C2A C3A C8A 126.4(4)
C4A C3A Rh1A 70.0(2)
C2A C3A Rh1A 73.5(2)
C8A C3A Rh1A 127.1(3)
C5A C4A C3A 108.5(4)
C5A C4A C9A 125.6(4)
C3A C4A C9A 125.8(4)
C5A C4A Rh1A 71.6(2)
C3A C4A Rh1A 70.9(2)
C9A C4A Rh1A 126.7(3)
C4A C5A C1A 108.2(4)
C4A C5A C10A 126.9(4)
C1A C5A C10A 124.8(4)
C4A C5A Rh1A 69.8(2)
C1A C5A Rh1A 74.0(2)
C10A C5A Rh1A 125.0(3)
C1A C6A H6AA 109.5
C1A C6A H6AB 109.5
H6AA C6A H6AB 109.5
C1A C6A H6AC 109.5
H6AA C6A H6AC 109.5
H6AB C6A H6AC 109.5
C2A C7A H7AA 109.5
C2A C7A H7AB 109.5
H7AA C7A H7AB 109.5
C2A C7A H7AC 109.5
H7AA C7A H7AC 109.5
H7AB C7A H7AC 109.5
C3A C8A H8AA 109.5
C3A C8A H8AB 109.5
H8AA C8A H8AB 109.5
C3A C8A H8AC 109.5
H8AA C8A H8AC 109.5
H8AB C8A H8AC 109.5
C4A C9A H9AA 109.5
C4A C9A H9AB 109.5
H9AA C9A H9AB 109.5
C4A C9A H9AC 109.5
H9AA C9A H9AC 109.5
H9AB C9A H9AC 109.5
C5A C10A H10D 109.5
C5A C10A H10E 109.5
H10D C10A H10E 109.5
C5A C10A H10F 109.5
H10D C10A H10F 109.5
H10E C10A H10F 109.5
C12A C11A N1A 108.4(4)
C12A C11A Rh1A 138.2(3)
N1A C11A Rh1A 113.4(3)
C11A C12A C13A 108.5(4)
C11A C12A H12B 125.7
C13A C12A H12B 125.7
C18A C13A C14A 119.0(5)
C18A C13A C12A 108.0(4)
C14A C13A C12A 132.9(5)
C15A C14A C13A 119.4(5)
C15A C14A H14B 120.3
C13A C14A H14B 120.3
C14A C15A C16A 120.7(5)
C14A C15A H15B 119.6
C16A C15A H15B 119.6
C17A C16A C15A 121.1(5)
C17A C16A H16B 119.4
C15A C16A H16B 119.4
C16A C17A C18A 118.2(5)
C16A C17A H17B 120.9
C18A C17A H17B 120.9
C17A C18A C13A 121.5(4)
C17A C18A N1A 132.3(4)
C13A C18A N1A 106.2(4)
N2A C21A N1A 113.5(4)
N2A C21A C22A 120.8(4)
N1A C21A C22A 125.7(4)
C23A C22A C21A 119.4(5)
C23A C22A H22B 120.3
C21A C22A H22B 120.3
C22A C23A C24A 119.8(4)
C22A C23A H23B 120.1
C24A C23A H23B 120.1
C25A C24A C23A 118.3(5)
C25A C24A H24B 120.8
C23A C24A H24B 120.8
N2A C25A C24A 122.2(5)
N2A C25A H25B 118.9
C24A C25A H25B 118.9
O2A C31A O1A 126.3(4)
O2A C31A C32A 120.2(4)
O1A C31A C32A 113.5(4)
C31A C32A H32D 109.5
C31A C32A H32E 109.5
H32D C32A H32E 109.5
C31A C32A H32F 109.5
H32D C32A H32F 109.5
H32E C32A H32F 109.5
H1WA O1W H1WB 108.4
H2WA O2W H2WB 108.7
H3WA O3W H3WB 108.3

loop_
_geom_bond_atom_site_label_1
_geom_bond_atom_site_label_2
_geom_bond_distance
Rh1 C11 2.004(4)
Rh1 N2 2.091(3)
Rh1 O1 2.115(3)
Rh1 C5 2.146(4)
Rh1 C4 2.147(4)
Rh1 C3 2.168(4)
Rh1 C1 2.215(4)
Rh1 C2 2.253(4)
O1 C31 1.244(6)
O2 C31 1.248(6)
N1 C21 1.374(6)
N1 C18 1.414(5)
N1 C11 1.417(6)
N2 C25 1.353(6)
N2 C21 1.359(5)
C1 C2 1.422(7)
C1 C5 1.435(7)
C1 C6 1.491(7)
C2 C3 1.449(7)
C2 C7 1.501(7)
C3 C4 1.434(7)
C3 C8 1.490(7)
C4 C5 1.433(7)
C4 C9 1.492(7)
C5 C10 1.502(7)
C6 H6A 0.9800
C6 H6B 0.9800
C6 H6C 0.9800
C7 H7A 0.9800
C7 H7B 0.9800
C7 H7C 0.9800
C8 H8A 0.9800
C8 H8B 0.9800
C8 H8C 0.9800
C9 H9A 0.9800
C9 H9B 0.9800
C9 H9C 0.9800
C10 H10A 0.9800
C10 H10B 0.9800
C10 H10C 0.9800
C11 C12 1.367(6)
C12 C13 1.426(6)
C12 H12A 0.9500
C13 C14 1.401(6)
C13 C18 1.413(7)
C14 C15 1.386(8)
C14 H14A 0.9500
C15 C16 1.386(8)
C15 H15A 0.9500
C16 C17 1.380(7)
C16 H16A 0.9500
C17 C18 1.386(6)
C17 H17A 0.9500
C21 C22 1.387(6)
C22 C23 1.382(7)
C22 H22A 0.9500
C23 C24 1.389(7)
C23 H23A 0.9500
C24 C25 1.358(7)
C24 H24A 0.9500
C25 H25A 0.9500
C31 C32 1.518(6)
C32 H32A 0.9800
C32 H32B 0.9800
C32 H32C 0.9800
Rh1A C11A 2.012(4)
Rh1A N2A 2.093(4)
Rh1A O1A 2.112(3)
Rh1A C4A 2.135(4)
Rh1A C3A 2.145(4)
Rh1A C5A 2.159(4)
Rh1A C2A 2.219(4)
Rh1A C1A 2.244(4)
O1A C31A 1.270(6)
O2A C31A 1.227(6)
N1A C21A 1.378(6)
N1A C18A 1.412(6)
N1A C11A 1.414(5)
N2A C25A 1.342(6)
N2A C21A 1.345(6)
C1A C2A 1.409(7)
C1A C5A 1.447(7)
C1A C6A 1.500(7)
C2A C3A 1.442(7)
C2A C7A 1.495(7)
C3A C4A 1.432(6)
C3A C8A 1.502(7)
C4A C5A 1.420(7)
C4A C9A 1.506(6)
C5A C10A 1.494(7)
C6A H6AA 0.9800
C6A H6AB 0.9800
C6A H6AC 0.9800
C7A H7AA 0.9800
C7A H7AB 0.9800
C7A H7AC 0.9800
C8A H8AA 0.9800
C8A H8AB 0.9800
C8A H8AC 0.9800
C9A H9AA 0.9800
C9A H9AB 0.9800
C9A H9AC 0.9800
C10A H10D 0.9800
C10A H10E 0.9800
C10A H10F 0.9800
C11A C12A 1.351(7)
C12A C13A 1.433(6)
C12A H12B 0.9500
C13A C18A 1.405(7)
C13A C14A 1.406(7)
C14A C15A 1.375(8)
C14A H14B 0.9500
C15A C16A 1.393(10)
C15A H15B 0.9500
C16A C17A 1.387(8)
C16A H16B 0.9500
C17A C18A 1.389(7)
C17A H17B 0.9500
C21A C22A 1.397(6)
C22A C23A 1.364(8)
C22A H22B 0.9500
C23A C24A 1.386(8)
C23A H23B 0.9500
C24A C25A 1.380(7)
C24A H24B 0.9500
C25A H25B 0.9500
C31A C32A 1.517(7)
C32A H32D 0.9800
C32A H32E 0.9800
C32A H32F 0.9800
O1W H1WA 0.8499
O1W H1WB 0.8499
O2W H2WA 0.8500
O2W H2WB 0.8500
O3W H3WA 0.8500
O3W H3WB 0.8500

loop_
_geom_hbond_atom_site_label_D
_geom_hbond_atom_site_label_H
_geom_hbond_atom_site_label_A
_geom_hbond_distance_DH
_geom_hbond_distance_HA
_geom_hbond_distance_DA
_geom_hbond_angle_DHA
_geom_hbond_site_symmetry_A
O1W H1WA O1 0.85 2.03 2.879(4) 178.6 .
O1W H1WB O2A 0.85 1.89 2.740(5) 178.6 1_545
O2W H2WB O1W 0.85 1.91 2.752(5) 168.4 .
O2W H2WA O2 0.85 2.06 2.894(5) 168.5 1_655
O3W H3WB O2W 0.85 2.13 2.978(7) 177.1 .
O3W H3WA O1A 0.85 2.08 2.930(5) 177.2 1_645
